data_2224269
loop_
_publ_author_name
'Arman, Hadi D.'
'Miller, Tyler'
'Tiekink, Edward R. T.'

_publ_section_title
;
 4-(Dimethylamino)pyridinium 2-(4-hydroxyphenyldiazenyl)benzoate
;
_journal_coeditor_code HB5243
_journal_issue 12
_journal_name_full 'Acta Crystallographica Section E'
_journal_page_first o3226
_journal_paper_doi 10.1107/S1600536809050132
_journal_volume 65
_journal_year 2009
_chemical_formula_iupac 'C7 H11 N2 +, C13 H9 N2 O3 -'
_chemical_formula_moiety 'C7 H11 N2 +, C13 H9 N2 O3 -'
_chemical_formula_sum 'C20 H20 N4 O3'
_chemical_formula_weight 364.40
_chemical_name_systematic
;
4-(Dimethylamino)pyridinium 2-(4-hydroxyphenyldiazenyl)benzoate
;
_space_group_IT_number 14
_symmetry_cell_setting monoclinic
_symmetry_space_group_name_Hall '-P 2yn'
_symmetry_space_group_name_H-M 'P 1 21/n 1'
_atom_sites_solution_hydrogens geom
_atom_sites_solution_primary direct
_atom_sites_solution_secondary difmap
_cell_angle_alpha 90
_cell_angle_beta 92.002(8)
_cell_angle_gamma 90
_cell_formula_units_Z 4
_cell_length_a 9.240(4)
_cell_length_b 10.924(4)
_cell_length_c 17.598(7)
_cell_measurement_reflns_used 7530
_cell_measurement_temperature 98(2)
_cell_measurement_theta_max 40.7
_cell_measurement_theta_min 2.2
_cell_volume 1775.2(12)
_computing_cell_refinement 'CrystalClear (Rigaku/MSC, 2005)'
_computing_data_collection 'CrystalClear (Rigaku/MSC, 2005)'
_computing_data_reduction 'CrystalClear (Rigaku/MSC, 2005)'
_computing_molecular_graphics 'ORTEPII (Johnson, 1976) and DIAMOND (Brandenburg, 2006)'
_computing_publication_material 'publCIF (Westrip, 2009)'
_computing_structure_refinement 'SHELXL97 (Sheldrick, 2008)'
_computing_structure_solution 'SHELXS97 (Sheldrick, 2008)'
_diffrn_ambient_temperature 98(2)
_diffrn_measured_fraction_theta_full 0.998
_diffrn_measured_fraction_theta_max 0.998
_diffrn_measurement_device_type 'Rigaku AFC12\K/SATURN724'
_diffrn_measurement_method \w
_diffrn_radiation_monochromator graphite
_diffrn_radiation_source 'fine-focus sealed tube'
_diffrn_radiation_type MoK\a
_diffrn_radiation_wavelength 0.71069
_diffrn_reflns_av_R_equivalents 0.046
_diffrn_reflns_av_sigmaI/netI 0.049
_diffrn_reflns_limit_h_max 12
_diffrn_reflns_limit_h_min -11
_diffrn_reflns_limit_k_max 14
_diffrn_reflns_limit_k_min -14
_diffrn_reflns_limit_l_max 22
_diffrn_reflns_limit_l_min -20
_diffrn_reflns_number 12887
_diffrn_reflns_theta_full 27.5
_diffrn_reflns_theta_max 27.5
_diffrn_reflns_theta_min 2.2
_diffrn_standards_decay_% '< 1'
_diffrn_standards_interval_count 0
_diffrn_standards_number 0
_exptl_absorpt_coefficient_mu 0.094
_exptl_absorpt_correction_T_max 1
_exptl_absorpt_correction_T_min 0.769
_exptl_absorpt_correction_type multi-scan
_exptl_absorpt_process_details '(ABSCOR; Higashi, 1995)'
_exptl_crystal_colour orange
_exptl_crystal_density_diffrn 1.363
_exptl_crystal_density_method 'not measured'
_exptl_crystal_description block
_exptl_crystal_F_000 768
_exptl_crystal_size_max 0.35
_exptl_crystal_size_mid 0.25
_exptl_crystal_size_min 0.15
_refine_diff_density_max 0.33
_refine_diff_density_min -0.32
_refine_ls_extinction_method none
_refine_ls_goodness_of_fit_ref 1.12
_refine_ls_hydrogen_treatment constr
_refine_ls_matrix_type full
_refine_ls_number_parameters 252
_refine_ls_number_reflns 4060
_refine_ls_number_restraints 2
_refine_ls_restrained_S_all 1.12
_refine_ls_R_factor_all 0.064
_refine_ls_R_factor_gt 0.055
_refine_ls_shift/su_max_lt 0.001
_refine_ls_shift/su_mean 0.000
_refine_ls_structure_factor_coef Fsqd
_refine_ls_weighting_details 'calc w=1/[\s^2^(Fo^2^)+(0.0531P)^2^+0.902P] where P=(Fo^2^+2Fc^2^)/3'
_refine_ls_weighting_scheme calc
_refine_ls_wR_factor_gt 0.128
_refine_ls_wR_factor_ref 0.135
_reflns_number_gt 3553
_reflns_number_total 4060
_reflns_threshold_expression I>2\s(I)
_cod_data_source_file hb5243.cif
_cod_data_source_block I
_cod_original_sg_symbol_Hall '-P 2yn '
_cod_original_sg_symbol_H-M 'P 21/n'
_cod_database_code 2224269
_cod_database_fobs_code 2224269

loop_
_symmetry_equiv_pos_as_xyz
'x, y, z'
'-x+1/2, y+1/2, -z+1/2'
'-x, -y, -z'
'x-1/2, -y-1/2, z-1/2'

loop_
_atom_site_type_symbol
_atom_site_label
_atom_site_fract_x
_atom_site_fract_y
_atom_site_fract_z
_atom_site_U_iso_or_equiv
_atom_site_adp_type
_atom_site_calc_flag
_atom_site_refinement_flags
_atom_site_occupancy
_atom_site_disorder_assembly
_atom_site_disorder_group
O O1 0.52078(13) 0.70075(11) 0.20136(6) 0.0231(3) Uani d . 1 . .
O O2 0.51014(13) 0.74136(12) 0.32532(6) 0.0248(3) Uani d . 1 . .
O O3 0.72197(13) 0.39214(12) 0.69176(7) 0.0252(3) Uani d D 1 . .
H H3O 0.6507 0.3446 0.6871 0.038 Uiso d D 1 . .
N N1 0.79272(15) 0.65156(12) 0.37743(8) 0.0198(3) Uani d . 1 . .
N N2 0.86170(15) 0.66758(13) 0.43984(8) 0.0213(3) Uani d . 1 . .
N N3 0.65513(17) 0.60354(14) 0.08591(8) 0.0244(3) Uani d D 1 . .
H H3N 0.6072 0.6460 0.1193 0.029 Uiso d D 1 . .
N N4 0.86335(17) 0.38316(14) -0.06666(8) 0.0253(3) Uani d . 1 . .
C C1 0.73363(18) 0.77410(15) 0.26482(9) 0.0186(3) Uani d . 1 . .
C C2 0.83605(18) 0.73634(14) 0.32047(9) 0.0187(3) Uani d . 1 . .
C C3 0.97934(18) 0.77841(15) 0.31800(9) 0.0210(3) Uani d . 1 . .
H H3 1.0502 0.7485 0.3537 0.025 Uiso calc R 1 . .
C C4 1.01826(19) 0.86322(16) 0.26387(9) 0.0229(4) Uani d . 1 . .
H H4 1.1151 0.8924 0.2631 0.028 Uiso calc R 1 . .
C C5 0.91532(19) 0.90559(16) 0.21068(9) 0.0228(4) Uani d . 1 . .
H H5 0.9406 0.9662 0.1748 0.027 Uiso calc R 1 . .
C C6 0.77532(18) 0.85902(15) 0.21011(9) 0.0206(3) Uani d . 1 . .
H H6 0.7068 0.8852 0.1720 0.025 Uiso calc R 1 . .
C C7 0.57669(18) 0.73456(14) 0.26416(9) 0.0183(3) Uani d . 1 . .
C C8 0.82313(18) 0.58820(15) 0.49950(9) 0.0200(3) Uani d . 1 . .
C C9 0.8914(2) 0.61107(19) 0.56988(10) 0.0318(4) Uani d . 1 . .
H H9 0.9628 0.6736 0.5741 0.038 Uiso calc R 1 . .
C C10 0.8577(2) 0.5449(2) 0.63363(10) 0.0331(5) Uani d . 1 . .
H H10 0.9058 0.5618 0.6811 0.040 Uiso calc R 1 . .
C C11 0.75306(18) 0.45340(15) 0.62834(9) 0.0204(3) Uani d . 1 . .
C C12 0.6840(2) 0.42969(16) 0.55792(10) 0.0248(4) Uani d . 1 . .
H H12 0.6124 0.3674 0.5538 0.030 Uiso calc R 1 . .
C C13 0.7188(2) 0.49608(16) 0.49430(9) 0.0244(4) Uani d . 1 . .
H H13 0.6715 0.4789 0.4467 0.029 Uiso calc R 1 . .
C C14 0.79702(18) 0.45414(15) -0.01652(9) 0.0213(3) Uani d . 1 . .
C C15 0.82162(19) 0.44292(16) 0.06333(9) 0.0230(3) Uani d . 1 . .
H H15 0.8879 0.3836 0.0832 0.028 Uiso calc R 1 . .
C C16 0.7501(2) 0.51729(16) 0.11111(10) 0.0249(4) Uani d . 1 . .
H H16 0.7675 0.5084 0.1644 0.030 Uiso calc R 1 . .
C C17 0.6284(2) 0.61699(17) 0.01041(10) 0.0261(4) Uani d . 1 . .
H H17 0.5608 0.6771 -0.0071 0.031 Uiso calc R 1 . .
C C18 0.6963(2) 0.54610(17) -0.04107(10) 0.0255(4) Uani d . 1 . .
H H18 0.6764 0.5580 -0.0939 0.031 Uiso calc R 1 . .
C C19 0.8367(2) 0.39889(19) -0.14862(10) 0.0307(4) Uani d . 1 . .
H H19A 0.7346 0.3821 -0.1615 0.046 Uiso calc R 1 . .
H H19B 0.8978 0.3419 -0.1762 0.046 Uiso calc R 1 . .
H H19C 0.8599 0.4831 -0.1630 0.046 Uiso calc R 1 . .
C C20 0.9618(2) 0.28541(17) -0.04192(11) 0.0289(4) Uani d . 1 . .
H H20A 1.0554 0.3207 -0.0258 0.043 Uiso calc R 1 . .
H H20B 0.9755 0.2285 -0.0841 0.043 Uiso calc R 1 . .
H H20C 0.9207 0.2414 0.0008 0.043 Uiso calc R 1 . .

loop_
_atom_site_aniso_label
_atom_site_aniso_U_11
_atom_site_aniso_U_22
_atom_site_aniso_U_33
_atom_site_aniso_U_12
_atom_site_aniso_U_13
_atom_site_aniso_U_23
O1 0.0229(6) 0.0285(6) 0.0177(5) -0.0021(5) -0.0007(4) -0.0009(5)
O2 0.0268(6) 0.0295(7) 0.0182(6) -0.0064(5) 0.0033(5) -0.0022(5)
O3 0.0237(6) 0.0323(7) 0.0196(6) -0.0071(5) -0.0010(5) 0.0071(5)
N1 0.0228(7) 0.0189(7) 0.0177(6) 0.0007(5) 0.0005(5) 0.0003(5)
N2 0.0226(7) 0.0223(7) 0.0189(7) -0.0005(5) -0.0002(5) 0.0014(6)
N3 0.0289(8) 0.0249(7) 0.0194(7) -0.0001(6) 0.0029(6) -0.0015(6)
N4 0.0280(8) 0.0263(8) 0.0214(7) 0.0064(6) -0.0031(6) -0.0024(6)
C1 0.0226(8) 0.0186(7) 0.0145(7) -0.0009(6) 0.0008(6) -0.0018(6)
C2 0.0233(8) 0.0170(7) 0.0157(7) -0.0012(6) 0.0013(6) -0.0017(6)
C3 0.0224(8) 0.0226(8) 0.0181(7) -0.0001(6) 0.0002(6) -0.0014(6)
C4 0.0222(8) 0.0256(8) 0.0210(8) -0.0043(7) 0.0017(6) -0.0031(7)
C5 0.0288(9) 0.0234(8) 0.0163(7) -0.0045(7) 0.0030(6) 0.0005(6)
C6 0.0251(8) 0.0219(8) 0.0146(7) -0.0021(6) -0.0009(6) 0.0003(6)
C7 0.0213(8) 0.0167(7) 0.0167(7) -0.0001(6) 0.0006(6) 0.0014(6)
C8 0.0216(8) 0.0202(8) 0.0183(8) 0.0001(6) 0.0007(6) 0.0013(6)
C9 0.0311(10) 0.0398(11) 0.0241(9) -0.0168(8) -0.0049(7) 0.0059(8)
C10 0.0337(10) 0.0447(11) 0.0204(8) -0.0158(9) -0.0081(7) 0.0069(8)
C11 0.0204(8) 0.0226(8) 0.0182(7) 0.0010(6) 0.0013(6) 0.0037(6)
C12 0.0306(9) 0.0229(8) 0.0208(8) -0.0084(7) -0.0021(7) 0.0005(7)
C13 0.0314(9) 0.0244(8) 0.0171(8) -0.0051(7) -0.0037(7) 0.0001(7)
C14 0.0232(8) 0.0193(8) 0.0211(8) -0.0010(6) -0.0005(6) 0.0011(6)
C15 0.0262(9) 0.0216(8) 0.0211(8) -0.0017(6) -0.0015(6) 0.0049(7)
C16 0.0299(9) 0.0256(8) 0.0192(8) -0.0036(7) -0.0008(7) 0.0035(7)
C17 0.0285(9) 0.0263(9) 0.0234(8) 0.0040(7) -0.0013(7) 0.0019(7)
C18 0.0297(9) 0.0294(9) 0.0172(8) 0.0063(7) -0.0020(7) 0.0008(7)
C19 0.0348(10) 0.0374(10) 0.0200(8) 0.0098(8) 0.0000(7) -0.0036(8)
C20 0.0311(10) 0.0230(8) 0.0325(9) 0.0077(7) -0.0005(7) -0.0013(8)

loop_
_atom_type_symbol
_atom_type_description
_atom_type_scat_dispersion_real
_atom_type_scat_dispersion_imag
_atom_type_scat_source
C C 0.0033 0.0016 'International Tables Vol C Tables 4.2.6.8 and 6.1.1.4'
H H 0.0000 0.0000 'International Tables Vol C Tables 4.2.6.8 and 6.1.1.4'
N N 0.0061 0.0033 'International Tables Vol C Tables 4.2.6.8 and 6.1.1.4'
O O 0.0106 0.0060 'International Tables Vol C Tables 4.2.6.8 and 6.1.1.4'

loop_
_geom_angle_atom_site_label_1
_geom_angle_atom_site_label_2
_geom_angle_atom_site_label_3
_geom_angle_site_symmetry_1
_geom_angle_site_symmetry_3
_geom_angle
_geom_angle_publ_flag
C11 O3 H3O . . 114.6 ?
N2 N1 C2 . . 111.98(14) ?
N1 N2 C8 . . 115.30(14) ?
C17 N3 C16 . . 119.54(15) ?
C17 N3 H3N . . 121.3 ?
C16 N3 H3N . . 119.0 ?
C14 N4 C20 . . 121.47(15) ?
C14 N4 C19 . . 121.06(15) ?
C20 N4 C19 . . 117.45(15) ?
C2 C1 C6 . . 118.72(15) ?
C2 C1 C7 . . 123.06(14) ?
C6 C1 C7 . . 118.07(14) ?
C1 C2 C3 . . 119.81(15) ?
C1 C2 N1 . . 118.78(15) ?
C3 C2 N1 . . 121.37(15) ?
C4 C3 C2 . . 120.54(16) ?
C4 C3 H3 . . 119.7 ?
C2 C3 H3 . . 119.7 ?
C3 C4 C5 . . 119.84(16) ?
C3 C4 H4 . . 120.1 ?
C5 C4 H4 . . 120.1 ?
C6 C5 C4 . . 119.85(16) ?
C6 C5 H5 . . 120.1 ?
C4 C5 H5 . . 120.1 ?
C5 C6 C1 . . 121.05(15) ?
C5 C6 H6 . . 119.5 ?
C1 C6 H6 . . 119.5 ?
O1 C7 O2 . . 124.71(16) ?
O1 C7 C1 . . 117.02(14) ?
O2 C7 C1 . . 118.22(14) ?
C9 C8 C13 . . 118.59(16) ?
C9 C8 N2 . . 115.54(15) ?
C13 C8 N2 . . 125.76(15) ?
C10 C9 C8 . . 121.40(17) ?
C10 C9 H9 . . 119.3 ?
C8 C9 H9 . . 119.3 ?
C9 C10 C11 . . 119.87(17) ?
C9 C10 H10 . . 120.1 ?
C11 C10 H10 . . 120.1 ?
O3 C11 C10 . . 118.12(15) ?
O3 C11 C12 . . 122.74(16) ?
C10 C11 C12 . . 119.15(15) ?
C13 C12 C11 . . 120.58(16) ?
C13 C12 H12 . . 119.7 ?
C11 C12 H12 . . 119.7 ?
C12 C13 C8 . . 120.40(16) ?
C12 C13 H13 . . 119.8 ?
C8 C13 H13 . . 119.8 ?
N4 C14 C15 . . 122.72(16) ?
N4 C14 C18 . . 121.14(15) ?
C15 C14 C18 . . 116.14(15) ?
C16 C15 C14 . . 119.77(16) ?
C16 C15 H15 . . 120.1 ?
C14 C15 H15 . . 120.1 ?
N3 C16 C15 . . 122.57(16) ?
N3 C16 H16 . . 118.7 ?
C15 C16 H16 . . 118.7 ?
N3 C17 C18 . . 121.32(16) ?
N3 C17 H17 . . 119.3 ?
C18 C17 H17 . . 119.3 ?
C17 C18 C14 . . 120.67(16) ?
C17 C18 H18 . . 119.7 ?
C14 C18 H18 . . 119.7 ?
N4 C19 H19A . . 109.5 ?
N4 C19 H19B . . 109.5 ?
H19A C19 H19B . . 109.5 ?
N4 C19 H19C . . 109.5 ?
H19A C19 H19C . . 109.5 ?
H19B C19 H19C . . 109.5 ?
N4 C20 H20A . . 109.5 ?
N4 C20 H20B . . 109.5 ?
H20A C20 H20B . . 109.5 ?
N4 C20 H20C . . 109.5 ?
H20A C20 H20C . . 109.5 ?
H20B C20 H20C . . 109.5 ?

loop_
_geom_bond_atom_site_label_1
_geom_bond_atom_site_label_2
_geom_bond_site_symmetry_2
_geom_bond_distance
_geom_bond_publ_flag
O1 C7 . 1.259(2) ?
O2 C7 . 1.260(2) ?
O3 C11 . 1.341(2) ?
O3 H3O . 0.8401 ?
N1 N2 . 1.263(2) ?
N1 C2 . 1.432(2) ?
N2 C8 . 1.417(2) ?
N3 C17 . 1.351(2) ?
N3 C16 . 1.352(2) ?
N3 H3N . 0.8801 ?
N4 C14 . 1.339(2) ?
N4 C20 . 1.459(2) ?
N4 C19 . 1.465(2) ?
C1 C2 . 1.400(2) ?
C1 C6 . 1.401(2) ?
C1 C7 . 1.513(2) ?
C2 C3 . 1.404(2) ?
C3 C4 . 1.385(2) ?
C3 H3 . 0.9500 ?
C4 C5 . 1.390(2) ?
C4 H4 . 0.9500 ?
C5 C6 . 1.390(2) ?
C5 H5 . 0.9500 ?
C6 H6 . 0.9500 ?
C8 C9 . 1.393(2) ?
C8 C13 . 1.394(2) ?
C9 C10 . 1.379(3) ?
C9 H9 . 0.9500 ?
C10 C11 . 1.392(2) ?
C10 H10 . 0.9500 ?
C11 C12 . 1.398(2) ?
C12 C13 . 1.381(2) ?
C12 H12 . 0.9500 ?
C13 H13 . 0.9500 ?
C14 C15 . 1.421(2) ?
C14 C18 . 1.426(2) ?
C15 C16 . 1.358(3) ?
C15 H15 . 0.9500 ?
C16 H16 . 0.9500 ?
C17 C18 . 1.362(2) ?
C17 H17 . 0.9500 ?
C18 H18 . 0.9500 ?
C19 H19A . 0.9800 ?
C19 H19B . 0.9800 ?
C19 H19C . 0.9800 ?
C20 H20A . 0.9800 ?
C20 H20B . 0.9800 ?
C20 H20C . 0.9800 ?

loop_
_geom_hbond_atom_site_label_D
_geom_hbond_atom_site_label_H
_geom_hbond_atom_site_label_A
_geom_hbond_site_symmetry_A
_geom_hbond_distance_DH
_geom_hbond_distance_HA
_geom_hbond_distance_DA
_geom_hbond_angle_DHA
O3 H3o O2 3_666 0.84 1.77 2.602(2) 174
N3 H3n O1 1_555 0.88 1.78 2.641(2) 166
C15 H15 O2 2_645 0.95 2.41 3.300(3) 157
C19 H19a O3 1_554 0.98 2.58 2.968(3) 103

loop_
_geom_torsion_atom_site_label_1
_geom_torsion_atom_site_label_2
_geom_torsion_atom_site_label_3
_geom_torsion_atom_site_label_4
_geom_torsion_site_symmetry_1
_geom_torsion_site_symmetry_2
_geom_torsion_site_symmetry_3
_geom_torsion_site_symmetry_4
_geom_torsion
_geom_torsion_publ_flag
C2 N1 N2 C8 . . . . 179.04(13) ?
C6 C1 C2 C3 . . . . -3.6(2) ?
C7 C1 C2 C3 . . . . -179.01(15) ?
C6 C1 C2 N1 . . . . 178.65(14) ?
C7 C1 C2 N1 . . . . 3.2(2) ?
N2 N1 C2 C1 . . . . -148.88(15) ?
N2 N1 C2 C3 . . . . 33.4(2) ?
C1 C2 C3 C4 . . . . 4.2(2) ?
N1 C2 C3 C4 . . . . -178.05(15) ?
C2 C3 C4 C5 . . . . -1.1(2) ?
C3 C4 C5 C6 . . . . -2.6(3) ?
C4 C5 C6 C1 . . . . 3.2(3) ?
C2 C1 C6 C5 . . . . -0.1(2) ?
C7 C1 C6 C5 . . . . 175.56(15) ?
C2 C1 C7 O1 . . . . -134.83(17) ?
C6 C1 C7 O1 . . . . 49.7(2) ?
C2 C1 C7 O2 . . . . 47.4(2) ?
C6 C1 C7 O2 . . . . -128.09(17) ?
N1 N2 C8 C9 . . . . -175.62(16) ?
N1 N2 C8 C13 . . . . 0.5(2) ?
C13 C8 C9 C10 . . . . -0.1(3) ?
N2 C8 C9 C10 . . . . 176.36(19) ?
C8 C9 C10 C11 . . . . -0.2(3) ?
C9 C10 C11 O3 . . . . -179.18(18) ?
C9 C10 C11 C12 . . . . 0.2(3) ?
O3 C11 C12 C13 . . . . 179.40(17) ?
C10 C11 C12 C13 . . . . 0.0(3) ?
C11 C12 C13 C8 . . . . -0.3(3) ?
C9 C8 C13 C12 . . . . 0.3(3) ?
N2 C8 C13 C12 . . . . -175.72(17) ?
C20 N4 C14 C15 . . . . 2.5(3) ?
C19 N4 C14 C15 . . . . -179.04(17) ?
C20 N4 C14 C18 . . . . -177.34(17) ?
C19 N4 C14 C18 . . . . 1.1(3) ?
N4 C14 C15 C16 . . . . -179.58(17) ?
C18 C14 C15 C16 . . . . 0.3(2) ?
C17 N3 C16 C15 . . . . 0.4(3) ?
C14 C15 C16 N3 . . . . -0.3(3) ?
C16 N3 C17 C18 . . . . -0.6(3) ?
N3 C17 C18 C14 . . . . 0.7(3) ?
N4 C14 C18 C17 . . . . 179.35(17) ?
C15 C14 C18 C17 . . . . -0.5(3) ?

loop_
_cod_related_entry_id
_cod_related_entry_database
_cod_related_entry_code
1 ChemSpider 30655947
